data_4127417
loop_
_publ_author_name
'Kumar, Praveen'
'Lindeman, Sergey V.'
'Fiedler, Adam T.'

_publ_section_title
;
 Cobalt Superoxo and Alkylperoxo Complexes Derived from Reaction of
 Ring-Cleaving Dioxygenase Models with O<sub>2</sub>.
;
_journal_issue 28
_journal_name_full 'Journal of the American Chemical Society'
_journal_page_first 10984
_journal_page_last 10987
_journal_paper_doi 10.1021/jacs.9b05320
_journal_volume 141
_journal_year 2019
_chemical_formula_moiety 'C29 H43 B Co N7 O3, 2(C2 H3 N)'
_chemical_formula_sum 'C33 H49 B Co N9 O3'
_chemical_formula_weight 689.55
_space_group_crystal_system triclinic
_space_group_IT_number 2
_space_group_name_Hall '-P 1'
_space_group_name_H-M_alt 'P -1'
_symmetry_space_group_name_Hall '-P 1'
_symmetry_space_group_name_H-M 'P -1'
_atom_sites_solution_hydrogens mixed
_atom_sites_solution_primary iterative
_audit_creation_date 2019-03-18
_audit_creation_method
;
Olex2 1.2
(compiled 2018.05.29 svn.r3508 for OlexSys, GUI svn.r5506)
;
_cell_angle_alpha 87.688(2)
_cell_angle_beta 87.320(2)
_cell_angle_gamma 66.582(3)
_cell_formula_units_Z 2
_cell_length_a 9.6841(3)
_cell_length_b 9.7745(3)
_cell_length_c 20.6176(6)
_cell_measurement_reflns_used 14175
_cell_measurement_temperature 100.05(10)
_cell_measurement_theta_max 70.5480
_cell_measurement_theta_min 4.9010
_cell_volume 1788.39(10)
_computing_cell_refinement 'CrysAlisPro 1.171.39.46 (Rigaku OD, 2018)'
_computing_data_collection 'CrysAlisPro 1.171.39.46 (Rigaku OD, 2018)'
_computing_data_reduction 'CrysAlisPro 1.171.39.46 (Rigaku OD, 2018)'
_computing_molecular_graphics 'Olex2 (Dolomanov et al., 2009)'
_computing_publication_material 'Olex2 (Dolomanov et al., 2009)'
_computing_structure_refinement 'ShelXL (Sheldrick, 2015)'
_computing_structure_solution 'olex2.solve (Bourhis et al., 2015)'
_diffrn_ambient_environment N~2~
_diffrn_ambient_temperature 100.05(10)
_diffrn_detector 'CCD plate'
_diffrn_detector_area_resol_mean 10.3756
_diffrn_detector_type Atlas
_diffrn_measured_fraction_theta_full 0.999
_diffrn_measured_fraction_theta_max 0.989
_diffrn_measurement_details
;
List of Runs (angles in degrees, time in seconds):

  # Type    Start    End  Width  t~exp~   \w     \q     \k     \f   Frames
--------------------------------------------------------------------------
  1  \w    -71.00  31.00   1.00    4.00    --  -42.46  57.00 -30.00  102
  2  \w   -115.00 -14.00   1.00    4.00    --  -42.46 -57.00-180.00  101
  3  \w      1.00  83.00   1.00    4.00    --   42.46 -99.00  60.00   82
  4  \w     18.00 117.00   1.00    4.00    --   42.46  37.00  90.00   99
  5  \w     71.00 172.00   1.00   16.00    --  100.00  61.00  60.00  101
  6  \w     17.00 110.00   1.00   16.00    --  100.00 -94.00-180.00   93
  7  \w     72.00 176.00   1.00   16.00    --  100.00  30.00-150.00  104
  8  \w     17.00 110.00   1.00   16.00    --  100.00 -94.00  90.00   93
  9  \w     67.00 176.00   1.00   16.00    --  100.00  77.00   0.00  109
 10  \w     28.00 129.00   1.00   16.00    --  100.00 -61.00 120.00  101
 11  \w     74.00 173.00   1.00   16.00    --  100.00  45.00 120.00   99
 12  \w     27.00 118.00   1.00   16.00    --  100.00-125.00  30.00   91
 13  \w     27.00 118.00   1.00   16.00    --  100.00-125.00   0.00   91
 14  \w     94.00 173.00   1.00   16.00    --  100.00 125.00  30.00   79
 15  \w     24.00 128.00   1.00   16.00    --  100.00 -30.00-180.00  104
 16  \w     24.00 133.00   1.00   16.00    --  100.00 -77.00   0.00  109
 17  \w   -115.00 -14.00   1.00    4.00    --  -42.46 -57.00 -60.00  101
 18  \w   -119.00 -10.00   1.00    4.00    --  -42.46 -77.00 -90.00  109
 19  \w   -119.00 -10.00   1.00    4.00    --  -42.46 -77.00-180.00  109
 20  \w   -119.00 -10.00   1.00    4.00    --  -42.46 -77.00  90.00  109
 21  \w    -32.00  67.00   1.00    4.00    --   42.46 -37.00 120.00   99
 22  \w     71.00 172.00   1.00   16.00    --  100.00  61.00 -30.00  101
 23  \w     67.00 150.00   1.00   16.00    --  100.00  77.00 120.00   83
 24  \w     72.00 176.00   1.00   16.00    --  100.00  30.00 -60.00  104
 25  \w     67.00 176.00   1.00   16.00    --  100.00  77.00-180.00  109
 26  \w     67.00 176.00   1.00   16.00    --  100.00  77.00 -90.00  109
 27  \w     67.00 176.00   1.00   16.00    --  100.00  77.00 150.00  109
 28  \w     71.00 172.00   1.00   16.00    --  100.00  61.00-120.00  101
;
_diffrn_measurement_device 'four-circle diffractometer'
_diffrn_measurement_device_type 'SuperNova, Dual, Cu at home/near, Atlas'
_diffrn_measurement_method '\w scans'
_diffrn_orient_matrix_type 'CrysAlisPro convention (1999,Acta A55,543-557)'
_diffrn_orient_matrix_UB_11 0.0424891000
_diffrn_orient_matrix_UB_12 -0.1640763000
_diffrn_orient_matrix_UB_13 -0.0171093000
_diffrn_orient_matrix_UB_21 0.1648179000
_diffrn_orient_matrix_UB_22 -0.0198387000
_diffrn_orient_matrix_UB_23 -0.0127765000
_diffrn_orient_matrix_UB_31 0.0334378000
_diffrn_orient_matrix_UB_32 -0.0469369000
_diffrn_orient_matrix_UB_33 0.0717120000
_diffrn_radiation_monochromator mirror
_diffrn_radiation_probe x-ray
_diffrn_radiation_type CuK\a
_diffrn_radiation_wavelength 1.54184
_diffrn_reflns_av_R_equivalents 0.0421
_diffrn_reflns_av_unetI/netI 0.0283
_diffrn_reflns_Laue_measured_fraction_full 0.999
_diffrn_reflns_Laue_measured_fraction_max 0.989
_diffrn_reflns_limit_h_max 11
_diffrn_reflns_limit_h_min -11
_diffrn_reflns_limit_k_max 11
_diffrn_reflns_limit_k_min -11
_diffrn_reflns_limit_l_max 25
_diffrn_reflns_limit_l_min -22
_diffrn_reflns_number 32547
_diffrn_reflns_point_group_measured_fraction_full 0.999
_diffrn_reflns_point_group_measured_fraction_max 0.989
_diffrn_reflns_theta_full 67.684
_diffrn_reflns_theta_max 70.600
_diffrn_reflns_theta_min 4.295
_diffrn_source 'micro-focus sealed X-ray tube'
_diffrn_source_type 'SuperNova (Cu) X-ray Source'
_exptl_absorpt_coefficient_mu 4.128
_exptl_absorpt_correction_T_max 1.000
_exptl_absorpt_correction_T_min 0.428
_exptl_absorpt_correction_type gaussian
_exptl_absorpt_process_details
;
CrysAlisPro 1.171.39.46 (Rigaku Oxford Diffraction, 2018)
Numerical absorption correction based on gaussian integration over
            a multifaceted crystal model
Empirical absorption correction using spherical harmonics,
 implemented in SCALE3 ABSPACK scaling algorithm.
;
_exptl_crystal_colour brown
_exptl_crystal_colour_primary brown
_exptl_crystal_density_diffrn 1.281
_exptl_crystal_description prism
_exptl_crystal_F_000 732
_exptl_crystal_size_max 0.249
_exptl_crystal_size_mid 0.095
_exptl_crystal_size_min 0.081
_refine_diff_density_max 0.270
_refine_diff_density_min -0.301
_refine_diff_density_rms 0.043
_refine_ls_extinction_coef 0.00051(12)
_refine_ls_extinction_expression Fc^*^=kFc[1+0.001xFc^2^\l^3^/sin(2\q)]^-1/4^
_refine_ls_extinction_method 'SHELXL-2018/1 (Sheldrick 2018)'
_refine_ls_goodness_of_fit_ref 1.015
_refine_ls_hydrogen_treatment mixed
_refine_ls_matrix_type full
_refine_ls_number_parameters 443
_refine_ls_number_reflns 6766
_refine_ls_number_restraints 0
_refine_ls_restrained_S_all 1.015
_refine_ls_R_factor_all 0.0359
_refine_ls_R_factor_gt 0.0344
_refine_ls_shift/su_max 0.002
_refine_ls_shift/su_mean 0.000
_refine_ls_structure_factor_coef Fsqd
_refine_ls_weighting_details 'w=1/[\s^2^(Fo^2^)+(0.0479P)^2^+0.6919P] where P=(Fo^2^+2Fc^2^)/3'
_refine_ls_weighting_scheme calc
_refine_ls_wR_factor_gt 0.0889
_refine_ls_wR_factor_ref 0.0904
_reflns_Friedel_coverage 0.000
_reflns_number_gt 6492
_reflns_number_total 6766
_reflns_threshold_expression 'I > 2\s(I)'
_cod_data_source_file ja9b05320_si_002.cif
_cod_data_source_block Complex3
_cod_original_cell_volume 1788.37(9)
_cod_database_code 4127417
_shelx_shelxl_version_number 2018/1
_chemical_oxdiff_formula 'C29 H45 B Co N7 O3 C4 H6 N2'
_shelx_space_group_comment
;
The symmetry employed for this shelxl refinement is uniquely defined
by the following loop, which should always be used as a source of
symmetry information in preference to the above space-group names.
They are only intended as comments.
;
_reflns_odcompleteness_completeness 99.97
_reflns_odcompleteness_iscentric 1
_reflns_odcompleteness_theta 66.97
_olex2_refinement_description
;
1. Fixed Uiso
 At 1.2 times of:
  All B(H) groups, All C(H) groups
 At 1.5 times of:
  All C(H,H,H) groups
2.a Ternary CH refined with riding coordinates:
 B1(H1)
2.b Aromatic/amide H refined with riding coordinates:
 C2(H2), C5(H5), C8(H8), C18(H18), C20(H20)
2.c Idealised Me refined as rotating group:
 C10(H10A,H10B,H10C), C11(H11A,H11B,H11C), C12(H12A,H12B,H12C), C13(H13A,H13B,
 H13C), C14(H14A,H14B,H14C), C15(H15A,H15B,H15C), C23(H23A,H23B,H23C), C24(H24A,
 H24B,H24C), C25(H25A,H25B,H25C), C27(H27A,H27B,H27C), C28(H28A,H28B,H28C),
 C29(H29A,H29B,H29C), C31(H31A,H31B,H31C), C33(H33A,H33B,H33C)
;
_olex2_date_sample_data_collection 2019-03-16
_olex2_date_sample_submission 2019-03-15
_olex2_submission_special_instructions 'No special instructions were received'
_oxdiff_exptl_absorpt_empirical_details
;
Empirical correction (ABSPACK) includes:
- Absorption correction using spherical harmonics
- Frame scaling
;
_oxdiff_exptl_absorpt_empirical_full_max 2.632
_oxdiff_exptl_absorpt_empirical_full_min 0.748

loop_
_space_group_symop_operation_xyz
'x, y, z'
'-x, -y, -z'

loop_
_atom_site_label
_atom_site_type_symbol
_atom_site_fract_x
_atom_site_fract_y
_atom_site_fract_z
_atom_site_U_iso_or_equiv
_atom_site_adp_type
_atom_site_occupancy
_atom_site_site_symmetry_order
_atom_site_calc_flag
_atom_site_refinement_flags_posn
Co1 Co 0.28453(3) 0.57076(3) 0.73216(2) 0.01793(9) Uani 1 1 d .
O1 O 0.29150(13) 0.53894(13) 0.82267(6) 0.0243(3) Uani 1 1 d .
O2 O 0.33162(14) 0.30192(14) 0.79326(6) 0.0285(3) Uani 1 1 d .
O3 O 0.27437(14) 0.38283(13) 0.73139(6) 0.0271(3) Uani 1 1 d .
N1 N 0.20563(14) 0.71069(14) 0.60582(6) 0.0179(3) Uani 1 1 d .
N2 N 0.29230(14) 0.58005(14) 0.63661(7) 0.0182(3) Uani 1 1 d .
N3 N 0.00371(15) 0.79961(15) 0.69172(6) 0.0191(3) Uani 1 1 d .
N4 N 0.06166(15) 0.67391(15) 0.73058(7) 0.0207(3) Uani 1 1 d .
N5 N 0.21976(15) 0.87482(15) 0.69260(7) 0.0193(3) Uani 1 1 d .
N6 N 0.29985(15) 0.76518(15) 0.73577(7) 0.0198(3) Uani 1 1 d .
N7 N 0.49522(17) 0.46635(16) 0.73519(7) 0.0228(3) Uani 1 1 d .
H7 H 0.561(3) 0.465(3) 0.7088(12) 0.034(6) Uiso 1 1 d .
C1 C 0.39225(19) 0.39387(19) 0.82667(8) 0.0245(4) Uani 1 1 d .
C2 C 0.53126(19) 0.37924(19) 0.78442(8) 0.0227(3) Uani 1 1 d .
C3 C 0.68068(19) 0.27483(19) 0.79946(8) 0.0245(4) Uani 1 1 d .
H3 H 0.760137 0.257518 0.769415 0.029 Uiso 1 1 calc R
C4 C 0.70402(19) 0.20271(19) 0.85739(8) 0.0242(3) Uani 1 1 d .
C5 C 0.5774(2) 0.2369(2) 0.90484(8) 0.0263(4) Uani 1 1 d .
H5 H 0.599882 0.193338 0.946044 0.032 Uiso 1 1 calc R
C6 C 0.4323(2) 0.3249(2) 0.89470(9) 0.0261(4) Uani 1 1 d .
C7 C 0.3106(2) 0.3502(2) 0.94864(9) 0.0316(4) Uani 1 1 d .
C8 C 0.2094(2) 0.2705(3) 0.93190(10) 0.0394(5) Uani 1 1 d .
H8A H 0.268681 0.165345 0.929050 0.059 Uiso 1 1 calc GR
H8B H 0.132005 0.287645 0.965174 0.059 Uiso 1 1 calc GR
H8C H 0.164074 0.308436 0.890993 0.059 Uiso 1 1 calc GR
C9 C 0.2157(3) 0.5161(3) 0.95768(11) 0.0444(5) Uani 1 1 d .
H9A H 0.165425 0.558992 0.918216 0.067 Uiso 1 1 calc GR
H9B H 0.142209 0.528340 0.992296 0.067 Uiso 1 1 calc GR
H9C H 0.279705 0.565380 0.968203 0.067 Uiso 1 1 calc GR
C10 C 0.3793(2) 0.2855(3) 1.01418(10) 0.0430(5) Uani 1 1 d .
H10A H 0.434335 0.179710 1.011044 0.064 Uiso 1 1 calc GR
H10B H 0.300484 0.305558 1.046947 0.064 Uiso 1 1 calc GR
H10C H 0.446287 0.330747 1.025589 0.064 Uiso 1 1 calc GR
C11 C 0.8572(2) 0.0904(2) 0.87859(9) 0.0281(4) Uani 1 1 d .
C12 C 0.9781(2) 0.0613(2) 0.82446(10) 0.0367(5) Uani 1 1 d .
H12A H 0.989694 0.152426 0.812938 0.055 Uiso 1 1 calc GR
H12B H 1.071978 -0.011710 0.839270 0.055 Uiso 1 1 calc GR
H12C H 0.948631 0.025036 0.787168 0.055 Uiso 1 1 calc GR
C13 C 0.8459(2) -0.0579(2) 0.89836(11) 0.0390(5) Uani 1 1 d .
H13A H 0.774294 -0.042312 0.933983 0.058 Uiso 1 1 calc GR
H13B H 0.942694 -0.128765 0.911291 0.058 Uiso 1 1 calc GR
H13C H 0.813786 -0.095278 0.862176 0.058 Uiso 1 1 calc GR
C14 C 0.9048(2) 0.1532(2) 0.93673(10) 0.0371(4) Uani 1 1 d .
H14A H 0.834393 0.164306 0.972519 0.056 Uiso 1 1 calc GR
H14B H 0.906170 0.248615 0.924762 0.056 Uiso 1 1 calc GR
H14C H 1.003471 0.086004 0.949213 0.056 Uiso 1 1 calc GR
C15 C 0.21849(17) 0.69252(18) 0.54093(8) 0.0195(3) Uani 1 1 d .
C16 C 0.31676(18) 0.54719(18) 0.52968(8) 0.0205(3) Uani 1 1 d .
H16 H 0.347294 0.503097 0.489475 0.025 Uiso 1 1 calc R
C17 C 0.36135(17) 0.47936(18) 0.59046(8) 0.0200(3) Uani 1 1 d .
C18 C -0.14856(18) 0.85780(19) 0.69662(8) 0.0222(3) Uani 1 1 d .
C19 C -0.18959(19) 0.7670(2) 0.73893(9) 0.0263(4) Uani 1 1 d .
H19 H -0.287103 0.778942 0.751533 0.032 Uiso 1 1 calc R
C20 C -0.05583(19) 0.6531(2) 0.75931(8) 0.0242(3) Uani 1 1 d .
C21 C 0.24271(19) 1.00037(18) 0.70218(8) 0.0223(3) Uani 1 1 d .
C22 C 0.34170(19) 0.96994(19) 0.75183(8) 0.0246(4) Uani 1 1 d .
H22 H 0.379376 1.034687 0.768519 0.029 Uiso 1 1 calc R
C23 C 0.37442(18) 0.82227(19) 0.77223(8) 0.0231(3) Uani 1 1 d .
C24 C 0.13585(19) 0.81369(19) 0.49377(8) 0.0242(3) Uani 1 1 d .
H24A H 0.165822 0.779450 0.450316 0.036 Uiso 1 1 calc GR
H24B H 0.158921 0.898919 0.500274 0.036 Uiso 1 1 calc GR
H24C H 0.029519 0.840859 0.500302 0.036 Uiso 1 1 calc GR
C25 C 0.46712(19) 0.32282(18) 0.60466(8) 0.0244(3) Uani 1 1 d .
H25A H 0.567809 0.318241 0.606087 0.037 Uiso 1 1 calc GR
H25B H 0.462435 0.259395 0.571215 0.037 Uiso 1 1 calc GR
H25C H 0.439218 0.290008 0.645824 0.037 Uiso 1 1 calc GR
C26 C -0.24469(19) 0.9993(2) 0.66244(9) 0.0268(4) Uani 1 1 d .
H26A H -0.215346 1.077980 0.673726 0.040 Uiso 1 1 calc GR
H26B H -0.232109 0.985812 0.616349 0.040 Uiso 1 1 calc GR
H26C H -0.348361 1.024795 0.675286 0.040 Uiso 1 1 calc GR
C27 C -0.0395(2) 0.5267(2) 0.80538(10) 0.0324(4) Uani 1 1 d .
H27A H 0.052495 0.443270 0.795139 0.049 Uiso 1 1 calc GR
H27B H -0.123163 0.498623 0.801731 0.049 Uiso 1 1 calc GR
H27C H -0.037219 0.556631 0.848956 0.049 Uiso 1 1 calc GR
C28 C 0.1658(2) 1.14185(19) 0.66459(9) 0.0286(4) Uani 1 1 d .
H28A H 0.192245 1.125483 0.619265 0.043 Uiso 1 1 calc GR
H28B H 0.196733 1.216916 0.679295 0.043 Uiso 1 1 calc GR
H28C H 0.058730 1.174362 0.670969 0.043 Uiso 1 1 calc GR
C29 C 0.4693(2) 0.7395(2) 0.82736(9) 0.0294(4) Uani 1 1 d .
H29A H 0.555371 0.656886 0.811023 0.044 Uiso 1 1 calc GR
H29B H 0.502102 0.805101 0.849586 0.044 Uiso 1 1 calc GR
H29C H 0.411336 0.703256 0.856987 0.044 Uiso 1 1 calc GR
B1 B 0.1120(2) 0.8453(2) 0.64808(9) 0.0190(4) Uani 1 1 d .
H1 H 0.057009 0.933545 0.621129 0.023 Uiso 1 1 calc R
N8 N 0.24328(19) 0.5373(2) 0.35613(8) 0.0352(4) Uani 1 1 d .
C30 C 0.1377(2) 0.5224(2) 0.37503(9) 0.0268(4) Uani 1 1 d .
C31 C 0.0023(2) 0.5046(2) 0.39985(10) 0.0337(4) Uani 1 1 d .
H31A H -0.047868 0.578306 0.431902 0.051 Uiso 1 1 calc GR
H31B H 0.029303 0.406829 0.419220 0.051 Uiso 1 1 calc GR
H31C H -0.063845 0.517017 0.364797 0.051 Uiso 1 1 calc GR
N9 N 0.7368(2) 0.8177(2) 0.51423(9) 0.0449(4) Uani 1 1 d .
C32 C 0.6369(2) 0.8173(2) 0.54540(9) 0.0327(4) Uani 1 1 d .
C33 C 0.5088(2) 0.8179(3) 0.58545(11) 0.0399(5) Uani 1 1 d .
H33A H 0.419344 0.900118 0.572272 0.060 Uiso 1 1 calc GR
H33B H 0.525910 0.827765 0.630181 0.060 Uiso 1 1 calc GR
H33C H 0.496755 0.726108 0.580293 0.060 Uiso 1 1 calc GR

loop_
_atom_site_aniso_label
_atom_site_aniso_U_11
_atom_site_aniso_U_22
_atom_site_aniso_U_33
_atom_site_aniso_U_23
_atom_site_aniso_U_13
_atom_site_aniso_U_12
Co1 0.01491(14) 0.01795(14) 0.01866(14) -0.00119(10) 0.00085(9) -0.00420(10)
O1 0.0201(6) 0.0250(6) 0.0228(6) -0.0034(5) 0.0017(5) -0.0037(5)
O2 0.0308(7) 0.0269(6) 0.0275(6) -0.0004(5) -0.0009(5) -0.0113(5)
O3 0.0295(6) 0.0235(6) 0.0278(6) 0.0005(5) -0.0025(5) -0.0097(5)
N1 0.0153(6) 0.0163(6) 0.0188(7) -0.0003(5) -0.0001(5) -0.0026(5)
N2 0.0149(6) 0.0157(6) 0.0209(7) -0.0002(5) -0.0003(5) -0.0029(5)
N3 0.0154(6) 0.0181(6) 0.0201(7) -0.0017(5) -0.0002(5) -0.0027(5)
N4 0.0199(7) 0.0190(7) 0.0201(7) 0.0008(5) -0.0003(5) -0.0047(5)
N5 0.0170(6) 0.0172(6) 0.0208(7) -0.0015(5) 0.0006(5) -0.0039(5)
N6 0.0177(6) 0.0202(7) 0.0201(7) -0.0005(5) -0.0011(5) -0.0059(5)
N7 0.0225(7) 0.0254(7) 0.0193(7) -0.0019(6) 0.0041(6) -0.0088(6)
C1 0.0229(8) 0.0243(8) 0.0246(9) -0.0019(7) 0.0021(7) -0.0078(7)
C2 0.0210(8) 0.0239(8) 0.0213(8) -0.0043(7) 0.0012(6) -0.0067(7)
C3 0.0204(8) 0.0272(9) 0.0216(8) -0.0040(7) 0.0032(6) -0.0049(7)
C4 0.0225(8) 0.0244(8) 0.0229(8) -0.0039(7) -0.0005(7) -0.0060(7)
C5 0.0267(9) 0.0291(9) 0.0203(8) -0.0006(7) 0.0019(7) -0.0086(7)
C6 0.0251(9) 0.0282(9) 0.0231(9) -0.0022(7) 0.0019(7) -0.0089(7)
C7 0.0264(9) 0.0386(10) 0.0250(9) 0.0003(8) 0.0048(7) -0.0084(8)
C8 0.0338(10) 0.0526(13) 0.0331(11) 0.0050(9) 0.0039(8) -0.0194(10)
C9 0.0432(12) 0.0438(12) 0.0337(11) -0.0065(9) 0.0168(9) -0.0054(10)
C10 0.0341(11) 0.0639(15) 0.0254(10) 0.0033(9) 0.0052(8) -0.0147(10)
C11 0.0237(9) 0.0292(9) 0.0248(9) -0.0014(7) 0.0000(7) -0.0033(7)
C12 0.0229(9) 0.0401(11) 0.0324(10) 0.0005(8) 0.0012(8) 0.0027(8)
C13 0.0401(11) 0.0276(10) 0.0394(11) 0.0020(8) -0.0022(9) -0.0031(8)
C14 0.0289(10) 0.0442(11) 0.0321(10) -0.0034(9) -0.0062(8) -0.0072(9)
C15 0.0161(7) 0.0202(8) 0.0200(8) 0.0004(6) 0.0007(6) -0.0053(6)
C16 0.0179(7) 0.0206(8) 0.0195(8) -0.0029(6) 0.0028(6) -0.0040(6)
C17 0.0151(7) 0.0197(8) 0.0228(8) -0.0034(6) 0.0009(6) -0.0043(6)
C18 0.0166(7) 0.0243(8) 0.0222(8) -0.0049(7) 0.0006(6) -0.0044(6)
C19 0.0165(8) 0.0312(9) 0.0282(9) -0.0005(7) 0.0018(7) -0.0064(7)
C20 0.0204(8) 0.0277(9) 0.0229(8) -0.0009(7) 0.0014(6) -0.0083(7)
C21 0.0221(8) 0.0201(8) 0.0240(8) -0.0050(6) 0.0046(6) -0.0080(7)
C22 0.0246(8) 0.0244(8) 0.0265(9) -0.0048(7) 0.0013(7) -0.0114(7)
C23 0.0203(8) 0.0273(9) 0.0215(8) -0.0039(7) 0.0027(6) -0.0093(7)
C24 0.0238(8) 0.0225(8) 0.0198(8) 0.0009(6) 0.0008(6) -0.0026(7)
C25 0.0215(8) 0.0206(8) 0.0246(9) -0.0028(7) 0.0013(7) -0.0014(7)
C26 0.0183(8) 0.0260(9) 0.0301(9) -0.0011(7) -0.0011(7) -0.0025(7)
C27 0.0246(9) 0.0365(10) 0.0345(10) 0.0086(8) 0.0001(8) -0.0115(8)
C28 0.0324(9) 0.0202(8) 0.0325(10) -0.0013(7) -0.0011(8) -0.0095(7)
C29 0.0306(9) 0.0349(10) 0.0267(9) 0.0010(8) -0.0059(7) -0.0168(8)
B1 0.0165(8) 0.0169(8) 0.0200(9) -0.0010(7) 0.0000(7) -0.0026(7)
N8 0.0302(9) 0.0453(10) 0.0326(9) -0.0037(7) 0.0045(7) -0.0179(8)
C30 0.0266(9) 0.0278(9) 0.0250(9) -0.0029(7) -0.0003(7) -0.0097(7)
C31 0.0262(9) 0.0339(10) 0.0425(11) -0.0009(8) 0.0039(8) -0.0141(8)
N9 0.0430(10) 0.0634(12) 0.0361(10) -0.0093(9) 0.0067(8) -0.0293(10)
C32 0.0319(10) 0.0370(10) 0.0305(10) -0.0080(8) -0.0004(8) -0.0143(8)
C33 0.0314(10) 0.0445(12) 0.0429(12) -0.0091(9) 0.0098(9) -0.0144(9)

loop_
_atom_type_symbol
_atom_type_description
_atom_type_scat_dispersion_real
_atom_type_scat_dispersion_imag
_atom_type_scat_source
C C 0.0181 0.0091 'International Tables Vol C Tables 4.2.6.8 and 6.1.1.4'
H H 0.0000 0.0000 'International Tables Vol C Tables 4.2.6.8 and 6.1.1.4'
B B 0.0090 0.0039 'International Tables Vol C Tables 4.2.6.8 and 6.1.1.4'
Co Co -2.3653 3.6143 'International Tables Vol C Tables 4.2.6.8 and 6.1.1.4'
N N 0.0311 0.0180 'International Tables Vol C Tables 4.2.6.8 and 6.1.1.4'
O O 0.0492 0.0322 'International Tables Vol C Tables 4.2.6.8 and 6.1.1.4'

loop_
_exptl_crystal_face_index_h
_exptl_crystal_face_index_k
_exptl_crystal_face_index_l
_exptl_crystal_face_perp_dist
0 -6 -2 0.0422
0 6 2 0.0422
0 0 13 0.0403
0 0 -13 0.0403
6 4 0 0.1045
-6 -4 0 0.1045

loop_
_geom_angle_atom_site_label_1
_geom_angle_atom_site_label_2
_geom_angle_atom_site_label_3
_geom_angle
O1 Co1 N2 173.52(5)
O1 Co1 N4 95.20(5)
O1 Co1 N6 93.94(6)
O1 Co1 N7 83.65(6)
O3 Co1 O1 84.29(5)
O3 Co1 N2 90.72(5)
O3 Co1 N4 91.52(6)
O3 Co1 N6 177.90(6)
O3 Co1 N7 86.48(6)
N2 Co1 N4 89.06(6)
N2 Co1 N6 90.96(6)
N6 Co1 N4 89.77(6)
N7 Co1 N2 91.93(6)
N7 Co1 N4 177.78(6)
N7 Co1 N6 92.19(6)
C1 O1 Co1 100.76(10)
C1 O2 O3 105.65(11)
O2 O3 Co1 108.93(8)
N2 N1 B1 118.06(13)
C15 N1 N2 109.78(12)
C15 N1 B1 132.15(14)
N1 N2 Co1 118.46(10)
C17 N2 Co1 133.97(11)
C17 N2 N1 107.46(13)
N4 N3 B1 118.90(13)
C18 N3 N4 110.09(13)
C18 N3 B1 130.84(14)
N3 N4 Co1 117.18(10)
C20 N4 Co1 135.97(12)
C20 N4 N3 106.85(13)
N6 N5 B1 118.68(13)
C21 N5 N6 109.93(13)
C21 N5 B1 131.07(14)
N5 N6 Co1 117.89(10)
C23 N6 Co1 134.99(12)
C23 N6 N5 107.12(13)
Co1 N7 H7 129.8(17)
C2 N7 Co1 111.25(12)
C2 N7 H7 118.7(17)
O1 C1 O2 108.39(14)
O1 C1 C2 107.98(14)
O1 C1 C6 117.13(14)
O2 C1 C2 102.75(13)
O2 C1 C6 106.96(13)
C2 C1 C6 112.58(14)
N7 C2 C1 111.00(15)
N7 C2 C3 126.26(16)
C3 C2 C1 122.70(15)
C2 C3 H3 120.4
C4 C3 C2 119.27(16)
C4 C3 H3 120.4
C3 C4 C5 119.07(16)
C3 C4 C11 123.79(16)
C5 C4 C11 117.09(15)
C4 C5 H5 116.7
C6 C5 C4 126.60(17)
C6 C5 H5 116.7
C1 C6 C7 121.22(15)
C5 C6 C1 117.50(15)
C5 C6 C7 121.23(16)
C8 C7 C6 109.29(16)
C8 C7 C10 107.15(17)
C9 C7 C6 111.49(16)
C9 C7 C8 109.90(18)
C9 C7 C10 107.24(17)
C10 C7 C6 111.67(16)
C7 C8 H8A 109.5
C7 C8 H8B 109.5
C7 C8 H8C 109.5
H8B C8 H8A 109.5
H8C C8 H8A 109.5
H8C C8 H8B 109.5
C7 C9 H9A 109.5
C7 C9 H9B 109.5
C7 C9 H9C 109.5
H9B C9 H9A 109.5
H9C C9 H9A 109.5
H9C C9 H9B 109.5
C7 C10 H10A 109.5
C7 C10 H10B 109.5
C7 C10 H10C 109.5
H10A C10 H10B 109.5
H10A C10 H10C 109.5
H10B C10 H10C 109.5
C4 C11 C12 112.01(15)
C4 C11 C13 109.57(16)
C4 C11 C14 108.51(15)
C12 C11 C13 108.53(16)
C12 C11 C14 108.33(16)
C13 C11 C14 109.87(17)
C11 C12 H12A 109.5
C11 C12 H12B 109.5
C11 C12 H12C 109.5
H12B C12 H12A 109.5
H12C C12 H12A 109.5
H12C C12 H12B 109.5
C11 C13 H13A 109.5
C11 C13 H13B 109.5
C11 C13 H13C 109.5
H13A C13 H13B 109.5
H13A C13 H13C 109.5
H13B C13 H13C 109.5
C11 C14 H14A 109.5
C11 C14 H14B 109.5
C11 C14 H14C 109.5
H14B C14 H14A 109.5
H14B C14 H14C 109.5
H14C C14 H14A 109.5
N1 C15 C16 107.51(14)
N1 C15 C24 122.97(14)
C16 C15 C24 129.52(15)
C15 C16 H16 126.7
C15 C16 C17 106.64(14)
C17 C16 H16 126.7
N2 C17 C16 108.61(14)
N2 C17 C25 123.75(15)
C16 C17 C25 127.64(15)
N3 C18 C19 107.31(15)
N3 C18 C26 122.96(15)
C19 C18 C26 129.68(15)
C18 C19 H19 126.7
C18 C19 C20 106.58(15)
C20 C19 H19 126.7
N4 C20 C19 109.16(15)
N4 C20 C27 123.29(16)
C19 C20 C27 127.55(16)
N5 C21 C22 107.45(15)
N5 C21 C28 122.88(15)
C22 C21 C28 129.64(15)
C21 C22 H22 126.8
C21 C22 C23 106.44(15)
C23 C22 H22 126.8
N6 C23 C22 109.04(15)
N6 C23 C29 123.66(15)
C22 C23 C29 127.23(16)
C15 C24 H24A 109.5
C15 C24 H24B 109.5
C15 C24 H24C 109.5
H24A C24 H24B 109.5
H24C C24 H24A 109.5
H24C C24 H24B 109.5
C17 C25 H25A 109.5
C17 C25 H25B 109.5
C17 C25 H25C 109.5
H25A C25 H25B 109.5
H25A C25 H25C 109.5
H25B C25 H25C 109.5
C18 C26 H26A 109.5
C18 C26 H26B 109.5
C18 C26 H26C 109.5
H26A C26 H26B 109.5
H26A C26 H26C 109.5
H26C C26 H26B 109.5
C20 C27 H27A 109.5
C20 C27 H27B 109.5
C20 C27 H27C 109.5
H27A C27 H27B 109.5
H27A C27 H27C 109.5
H27B C27 H27C 109.5
C21 C28 H28A 109.5
C21 C28 H28B 109.5
C21 C28 H28C 109.5
H28A C28 H28B 109.5
H28A C28 H28C 109.5
H28B C28 H28C 109.5
C23 C29 H29A 109.5
C23 C29 H29B 109.5
C23 C29 H29C 109.5
H29B C29 H29A 109.5
H29C C29 H29A 109.5
H29C C29 H29B 109.5
N1 B1 H1 111.2
N3 B1 N1 107.43(13)
N3 B1 N5 107.48(13)
N3 B1 H1 111.2
N5 B1 N1 108.12(13)
N5 B1 H1 111.2
N8 C30 C31 179.3(2)
C30 C31 H31A 109.5
C30 C31 H31B 109.5
C30 C31 H31C 109.5
H31A C31 H31B 109.5
H31A C31 H31C 109.5
H31B C31 H31C 109.5
N9 C32 C33 179.6(2)
C32 C33 H33A 109.5
C32 C33 H33B 109.5
C32 C33 H33C 109.5
H33A C33 H33B 109.5
H33A C33 H33C 109.5
H33B C33 H33C 109.5

loop_
_geom_bond_atom_site_label_1
_geom_bond_atom_site_label_2
_geom_bond_distance
Co1 O1 1.8792(12)
Co1 O3 1.8790(12)
Co1 N2 1.9678(14)
Co1 N4 1.9875(14)
Co1 N6 1.9686(14)
Co1 N7 1.8868(15)
O1 C1 1.367(2)
O2 O3 1.4819(18)
O2 C1 1.461(2)
N1 N2 1.3676(19)
N1 C15 1.350(2)
N1 B1 1.543(2)
N2 C17 1.347(2)
N3 N4 1.3715(19)
N3 C18 1.354(2)
N3 B1 1.537(2)
N4 C20 1.341(2)
N5 N6 1.3671(19)
N5 C21 1.355(2)
N5 B1 1.538(2)
N6 C23 1.343(2)
N7 H7 0.81(2)
N7 C2 1.267(2)
C1 C2 1.529(2)
C1 C6 1.530(2)
C2 C3 1.440(2)
C3 H3 0.9300
C3 C4 1.343(3)
C4 C5 1.470(2)
C4 C11 1.525(2)
C5 H5 0.9300
C5 C6 1.346(3)
C6 C7 1.534(2)
C7 C8 1.532(3)
C7 C9 1.528(3)
C7 C10 1.533(3)
C8 H8A 0.9600
C8 H8B 0.9600
C8 H8C 0.9600
C9 H9A 0.9600
C9 H9B 0.9600
C9 H9C 0.9600
C10 H10A 0.9600
C10 H10B 0.9600
C10 H10C 0.9600
C11 C12 1.528(3)
C11 C13 1.533(3)
C11 C14 1.537(3)
C12 H12A 0.9600
C12 H12B 0.9600
C12 H12C 0.9600
C13 H13A 0.9600
C13 H13B 0.9600
C13 H13C 0.9600
C14 H14A 0.9600
C14 H14B 0.9600
C14 H14C 0.9600
C15 C16 1.382(2)
C15 C24 1.488(2)
C16 H16 0.9300
C16 C17 1.397(2)
C17 C25 1.491(2)
C18 C19 1.375(3)
C18 C26 1.495(2)
C19 H19 0.9300
C19 C20 1.400(2)
C20 C27 1.489(3)
C21 C22 1.377(3)
C21 C28 1.489(2)
C22 H22 0.9300
C22 C23 1.400(2)
C23 C29 1.491(3)
C24 H24A 0.9600
C24 H24B 0.9600
C24 H24C 0.9600
C25 H25A 0.9600
C25 H25B 0.9600
C25 H25C 0.9600
C26 H26A 0.9600
C26 H26B 0.9600
C26 H26C 0.9600
C27 H27A 0.9600
C27 H27B 0.9600
C27 H27C 0.9600
C28 H28A 0.9600
C28 H28B 0.9600
C28 H28C 0.9600
C29 H29A 0.9600
C29 H29B 0.9600
C29 H29C 0.9600
B1 H1 0.9800
N8 C30 1.139(2)
C30 C31 1.457(2)
C31 H31A 0.9600
C31 H31B 0.9600
C31 H31C 0.9600
N9 C32 1.137(3)
C32 C33 1.456(3)
C33 H33A 0.9600
C33 H33B 0.9600
C33 H33C 0.9600

loop_
_geom_hbond_atom_site_label_D
_geom_hbond_atom_site_label_H
_geom_hbond_atom_site_label_A
_geom_hbond_distance_DH
_geom_hbond_distance_HA
_geom_hbond_distance_DA
_geom_hbond_angle_DHA
_geom_hbond_site_symmetry_A
_geom_hbond_publ_flag
N7 H7 N8 0.81(2) 2.26(3) 3.073(2) 174(2) 2_666 yes

loop_
_geom_torsion_atom_site_label_1
_geom_torsion_atom_site_label_2
_geom_torsion_atom_site_label_3
_geom_torsion_atom_site_label_4
_geom_torsion
Co1 O1 C1 O2 -60.22(13)
Co1 O1 C1 C2 50.42(13)
Co1 O1 C1 C6 178.73(12)
Co1 N2 C17 C16 175.48(11)
Co1 N2 C17 C25 -4.6(2)
Co1 N4 C20 C19 179.28(13)
Co1 N4 C20 C27 -0.6(3)
Co1 N6 C23 C22 179.59(12)
Co1 N6 C23 C29 -3.3(3)
Co1 N7 C2 C1 -2.86(17)
Co1 N7 C2 C3 175.11(14)
O1 Co1 O3 O2 -20.14(9)
O1 Co1 N7 C2 26.23(12)
O1 C1 C2 N7 -33.42(19)
O1 C1 C2 C3 148.53(15)
O1 C1 C6 C5 -138.96(17)
O1 C1 C6 C7 43.3(2)
O2 C1 C2 N7 81.00(17)
O2 C1 C2 C3 -97.04(18)
O2 C1 C6 C5 99.24(18)
O2 C1 C6 C7 -78.50(19)
O3 Co1 O1 C1 44.30(10)
O3 Co1 N7 C2 -58.42(12)
O3 O2 C1 O1 45.13(15)
O3 O2 C1 C2 -68.99(14)
O3 O2 C1 C6 172.28(12)
N1 N2 C17 C16 -0.41(17)
N1 N2 C17 C25 179.49(14)
N1 C15 C16 C17 0.27(18)
N2 Co1 O3 O2 155.71(9)
N2 Co1 N7 C2 -149.02(12)
N2 N1 C15 C16 -0.54(17)
N2 N1 C15 C24 178.95(14)
N2 N1 B1 N3 -59.92(17)
N2 N1 B1 N5 55.80(17)
N3 N4 C20 C19 -0.39(18)
N3 N4 C20 C27 179.72(16)
N3 C18 C19 C20 0.36(19)
N4 Co1 O1 C1 135.32(10)
N4 Co1 O3 O2 -115.21(9)
N4 N3 C18 C19 -0.62(18)
N4 N3 C18 C26 177.12(14)
N4 N3 B1 N1 55.18(17)
N4 N3 B1 N5 -60.97(17)
N5 N6 C23 C22 -0.20(18)
N5 N6 C23 C29 176.92(15)
N5 C21 C22 C23 -1.11(18)
N6 Co1 O1 C1 -134.55(10)
N6 Co1 N7 C2 119.95(12)
N6 N5 C21 C22 1.03(18)
N6 N5 C21 C28 -177.32(15)
N6 N5 B1 N1 -60.83(17)
N6 N5 B1 N3 54.86(17)
N7 Co1 O1 C1 -42.78(10)
N7 Co1 O3 O2 63.82(9)
N7 C2 C3 C4 172.01(17)
C1 O2 O3 Co1 -7.43(13)
C1 C2 C3 C4 -10.2(3)
C1 C6 C7 C8 68.2(2)
C1 C6 C7 C9 -53.5(2)
C1 C6 C7 C10 -173.42(17)
C2 C1 C6 C5 -12.9(2)
C2 C1 C6 C7 169.37(15)
C2 C3 C4 C5 -2.4(2)
C2 C3 C4 C11 -179.80(16)
C3 C4 C5 C6 6.9(3)
C3 C4 C11 C12 -4.1(3)
C3 C4 C11 C13 -124.64(19)
C3 C4 C11 C14 115.40(19)
C4 C5 C6 C1 1.8(3)
C4 C5 C6 C7 179.50(17)
C5 C4 C11 C12 178.43(16)
C5 C4 C11 C13 57.9(2)
C5 C4 C11 C14 -62.0(2)
C5 C6 C7 C8 -109.4(2)
C5 C6 C7 C9 128.9(2)
C5 C6 C7 C10 8.9(3)
C6 C1 C2 N7 -164.29(15)
C6 C1 C2 C3 17.7(2)
C11 C4 C5 C6 -175.50(17)
C15 N1 N2 Co1 -176.04(10)
C15 N1 N2 C17 0.59(17)
C15 N1 B1 N3 118.38(17)
C15 N1 B1 N5 -125.89(17)
C15 C16 C17 N2 0.09(18)
C15 C16 C17 C25 -179.81(16)
C18 N3 N4 Co1 -179.11(10)
C18 N3 N4 C20 0.63(17)
C18 N3 B1 N1 -119.76(17)
C18 N3 B1 N5 124.09(17)
C18 C19 C20 N4 0.0(2)
C18 C19 C20 C27 179.91(18)
C21 N5 N6 Co1 179.65(10)
C21 N5 N6 C23 -0.52(17)
C21 N5 B1 N1 126.29(17)
C21 N5 B1 N3 -118.02(17)
C21 C22 C23 N6 0.82(19)
C21 C22 C23 C29 -176.17(16)
C24 C15 C16 C17 -179.17(16)
C26 C18 C19 C20 -177.18(17)
C28 C21 C22 C23 177.09(17)
B1 N1 N2 Co1 2.62(17)
B1 N1 N2 C17 179.26(13)
B1 N1 C15 C16 -178.95(15)
B1 N1 C15 C24 0.5(3)
B1 N3 N4 Co1 4.97(17)
B1 N3 N4 C20 -175.29(14)
B1 N3 C18 C19 174.66(15)
B1 N3 C18 C26 -7.6(3)
B1 N5 N6 Co1 5.36(17)
B1 N5 N6 C23 -174.81(13)
B1 N5 C21 C22 174.39(15)
B1 N5 C21 C28 -4.0(3)

loop_
_exptl_oxdiff_crystal_face_indexfrac_h
_exptl_oxdiff_crystal_face_indexfrac_k
_exptl_oxdiff_crystal_face_indexfrac_l
_exptl_oxdiff_crystal_face_x
_exptl_oxdiff_crystal_face_y
_exptl_oxdiff_crystal_face_z
-0.0000 -6.0000 -2.0000 1.0187 0.1446 0.1382
0.0000 6.0000 2.0000 -1.0187 -0.1446 -0.1382
0.0000 0.0000 13.0000 -0.2224 -0.1661 0.9323
-0.0000 -0.0000 -13.0000 0.2224 0.1661 -0.9323
6.0000 4.0000 -0.0000 -0.4014 0.9096 0.0129
-6.0000 -4.0000 0.0000 0.4014 -0.9096 -0.0129
